data_7246452
loop_
_publ_author_name
'Xu, Zefei'
'Feng, Jinhui'
'Yao, Peiyuan'
'Wu, Qiaqing'
'Zhu, Dunming'

_publ_section_title
;
 Chemo-enzymatic synthesis of chiral 3-substituted tetrahydroquinolines by
 a sequential biocatalytic cascade and Buchwald--Hartwig cyclization
;
_journal_issue 12
_journal_name_full 'Green Chemistry'
_journal_page_first 4667
_journal_page_last 4673
_journal_paper_doi 10.1039/D3GC00047H
_journal_volume 25
_journal_year 2023
_chemical_absolute_configuration ad
_chemical_formula_moiety 'C13 H19 Cl N, Cl'
_chemical_formula_sum 'C13 H19 Cl2 N'
_chemical_formula_weight 260.19
_chemical_name_systematic '(S)-N-(3-(2-chlorophenyl)-2-methylpropyl)prop-2-en-1-amine hydrochloride'
_space_group_crystal_system orthorhombic
_space_group_IT_number 19
_space_group_name_Hall 'P 2ac 2ab'
_space_group_name_H-M_alt 'P 21 21 21'
_atom_sites_solution_hydrogens geom
_atom_sites_solution_primary dual
_audit_block_doi 10.5517/ccdc.csd.cc2dndcv
_audit_creation_date 2022-09-03
_audit_creation_method
;
Olex2 1.5
(compiled 2022.04.07 svn.rca3783a0 for OlexSys, GUI svn.r6498)
;
_audit_update_record
;
2022-12-03 deposited with the CCDC.	2023-03-15 downloaded from the CCDC.
;
_cell_angle_alpha 90
_cell_angle_beta 90
_cell_angle_gamma 90
_cell_formula_units_Z 4
_cell_length_a 4.95940(10)
_cell_length_b 10.73110(10)
_cell_length_c 27.2017(3)
_cell_measurement_reflns_used 13015
_cell_measurement_temperature 294.15
_cell_measurement_theta_max 78.6220
_cell_measurement_theta_min 4.4180
_cell_volume 1447.67(4)
_computing_cell_refinement 'CrysAlisPro 1.171.39.46 (Rigaku OD, 2018)'
_computing_data_collection 'CrysAlisPro 1.171.39.46 (Rigaku OD, 2018)'
_computing_data_reduction 'CrysAlisPro 1.171.39.46 (Rigaku OD, 2018)'
_computing_molecular_graphics 'Olex2 1.5 (Dolomanov et al., 2009)'
_computing_publication_material 'Olex2 1.5 (Dolomanov et al., 2009)'
_computing_structure_refinement 'SHELXL 2018/3 (Sheldrick, 2015)'
_computing_structure_solution 'SHELXT 2018/2 (Sheldrick, 2018)'
_diffrn_ambient_temperature 294.15
_diffrn_detector pilatus
_diffrn_measured_fraction_theta_full 0.999
_diffrn_measured_fraction_theta_max 0.983
_diffrn_measurement_details
;
List of Runs (angles in degrees, time in seconds):

  # Type    Start    End  Width  t~exp~   \w     \q     \k     \f   Frames
#--------------------------------------------------------------------------
  1  \w    -53.00  94.00   0.50    0.50    --    5.00  19.00 -14.00  294
  2  \w   -138.00   9.00   0.50    0.50    --  -49.00 -19.00 177.00  294
  3  \w   -199.00 -52.00   0.50    2.00    -- -110.00 -19.00 177.00  294
  4  \w   -168.00 -21.00   0.50    2.00    -- -110.00  19.00 -14.00  294
  5  \w    -79.00  40.00   0.50    0.50    --  -49.00  57.00-180.00  238
  6  \w    -82.00  40.00   0.50    0.50    --  -49.00  38.00 120.00  244
  7  \w   -144.00 -21.00   0.50    2.00    -- -110.00  72.00-180.00  246
  8  \w   -144.00 -21.00   0.50    2.00    -- -110.00  72.00 120.00  246
  9  \w   -199.00 -79.00   0.50    2.00    -- -110.00 -45.00-174.39  240
 10  \w   -144.00 -21.00   0.50    2.00    -- -110.00  72.00 -30.00  246
 11  \w   -144.00 -21.00   0.50    2.00    -- -110.00  72.00 150.00  246
 12  \w   -140.00 -21.00   0.50    2.00    -- -110.00  57.00-150.00  238
 13  \w   -143.00 -21.00   0.50    2.00    -- -110.00  38.00 -30.00  244
 14  \w    -84.00  35.00   0.50    0.50    --    5.00 -57.00 -60.00  238
 15  \w   -138.00 -17.00   0.50    0.50    --  -49.00 -64.00   5.84  242
 16  \w   -138.00 -17.00   0.50    0.50    --  -49.00 -66.00  85.70  242
;
_diffrn_measurement_device 'four-circle diffractometer'
_diffrn_measurement_device_type 'XtaLAB AFC12 (RCD3): Kappa single'
_diffrn_measurement_method '\w scans'
_diffrn_orient_matrix_type 'CrysAlisPro convention (1999,Acta A55,543-557)'
_diffrn_orient_matrix_UB_11 -0.0054471000
_diffrn_orient_matrix_UB_12 -0.0134760000
_diffrn_orient_matrix_UB_13 0.0563731000
_diffrn_orient_matrix_UB_21 -0.0772131000
_diffrn_orient_matrix_UB_22 0.1384957000
_diffrn_orient_matrix_UB_23 0.0049067000
_diffrn_orient_matrix_UB_31 -0.3008365000
_diffrn_orient_matrix_UB_32 -0.0353445000
_diffrn_orient_matrix_UB_33 -0.0022687000
_diffrn_radiation_monochromator mirror
_diffrn_radiation_probe x-ray
_diffrn_radiation_type 'Cu K\a'
_diffrn_radiation_wavelength 1.54184
_diffrn_reflns_av_R_equivalents 0.0323
_diffrn_reflns_av_unetI/netI 0.0178
_diffrn_reflns_Laue_measured_fraction_full 0.999
_diffrn_reflns_Laue_measured_fraction_max 0.983
_diffrn_reflns_limit_h_max 4
_diffrn_reflns_limit_h_min -6
_diffrn_reflns_limit_k_max 13
_diffrn_reflns_limit_k_min -13
_diffrn_reflns_limit_l_max 34
_diffrn_reflns_limit_l_min -34
_diffrn_reflns_number 18528
_diffrn_reflns_point_group_measured_fraction_full 1.000
_diffrn_reflns_point_group_measured_fraction_max 0.977
_diffrn_reflns_theta_full 67.684
_diffrn_reflns_theta_max 79.255
_diffrn_reflns_theta_min 4.429
_diffrn_source Rotating-anode
_diffrn_source_type 'Rigaku (Cu) X-ray Source'
_exptl_absorpt_coefficient_mu 3.822
_exptl_absorpt_correction_T_max 1.00000
_exptl_absorpt_correction_T_min 0.58038
_exptl_absorpt_correction_type multi-scan
_exptl_absorpt_process_details 'CrysAlisPro 1.171.39.46 (Rigaku Oxford Diffraction, 2018)'
_exptl_crystal_colour 'white solid'
_exptl_crystal_density_diffrn 1.194
_exptl_crystal_description block
_exptl_crystal_F_000 552
_exptl_crystal_size_max 0.23
_exptl_crystal_size_mid 0.2
_exptl_crystal_size_min 0.16
_refine_diff_density_max 0.202
_refine_diff_density_min -0.193
_refine_diff_density_rms 0.032
_refine_ls_abs_structure_details
;
 Flack x determined using 1170 quotients [(I+)-(I-)]/[(I+)+(I-)]
 (Parsons, Flack and Wagner, Acta Cryst. B69 (2013) 249-259).
;
_refine_ls_abs_structure_Flack 0.005(5)
_refine_ls_extinction_coef 0.0015(5)
_refine_ls_extinction_expression Fc^*^=kFc[1+0.001xFc^2^\l^3^/sin(2\q)]^-1/4^
_refine_ls_extinction_method 'SHELXL-2018/3 (Sheldrick 2018)'
_refine_ls_goodness_of_fit_ref 1.032
_refine_ls_hydrogen_treatment constr
_refine_ls_matrix_type full
_refine_ls_number_parameters 147
_refine_ls_number_reflns 3066
_refine_ls_number_restraints 0
_refine_ls_restrained_S_all 1.032
_refine_ls_R_factor_all 0.0306
_refine_ls_R_factor_gt 0.0297
_refine_ls_shift/su_max 0.001
_refine_ls_shift/su_mean 0.000
_refine_ls_structure_factor_coef Fsqd
_refine_ls_weighting_details 'w=1/[\s^2^(Fo^2^)+(0.0519P)^2^+0.1592P] where P=(Fo^2^+2Fc^2^)/3'
_refine_ls_weighting_scheme calc
_refine_ls_wR_factor_gt 0.0858
_refine_ls_wR_factor_ref 0.0867
_reflns_Friedel_coverage 0.674
_reflns_Friedel_fraction_full 1.000
_reflns_Friedel_fraction_max 0.969
_reflns_number_gt 2963
_reflns_number_total 3066
_reflns_threshold_expression 'I > 2\s(I)'
_cod_data_source_file d3gc00047h2.cif
_cod_data_source_block p20220902a
_cod_depositor_comments 'Adding full bibliography for 7246452--7246458.cif.'
_cod_database_code 7246452
_shelx_shelxl_version_number 2018/3
_shelx_space_group_comment
;
The symmetry employed for this shelxl refinement is uniquely defined
by the following loop, which should always be used as a source of
symmetry information in preference to the above space-group names.
They are only intended as comments.
;
_shelx_estimated_absorpt_t_max 0.580
_shelx_estimated_absorpt_t_min 0.473
_olex2_refinement_description
;
1. Fixed Uiso
 At 1.2 times of:
  All C(H) groups, All C(H,H) groups, All N(H,H) groups
 At 1.5 times of:
  All C(H,H,H) groups
2.a Ternary CH refined with riding coordinates:
 C8(H8)
2.b Secondary CH2 refined with riding coordinates:
 N1(H1A,H1B), C7(H7A,H7B), C10(H10A,H10B), C11(H11A,H11B)
2.c Aromatic/amide H refined with riding coordinates:
 C2(H2), C3(H3), C4(H4), C5(H5), C12(H12)
2.d X=CH2 refined with riding coordinates:
 C13(H13A,H13B)
2.e Idealised Me refined as rotating group:
 C9(H9A,H9B,H9C)
;
_olex2_submission_special_instructions 'No special instructions were received'
_oxdiff_exptl_absorpt_empirical_details
;
Empirical correction (ABSPACK) includes:
- Absorption correction using spherical harmonics
- Frame scaling
;
_oxdiff_exptl_absorpt_empirical_full_max 1.576
_oxdiff_exptl_absorpt_empirical_full_min 0.701

loop_
_space_group_symop_operation_xyz
'x, y, z'
'-x+1/2, -y, z+1/2'
'-x, y+1/2, -z+1/2'
'x+1/2, -y+1/2, -z'

loop_
_atom_site_label
_atom_site_type_symbol
_atom_site_fract_x
_atom_site_fract_y
_atom_site_fract_z
_atom_site_U_iso_or_equiv
_atom_site_adp_type
_atom_site_occupancy
_atom_site_site_symmetry_order
_atom_site_calc_flag
_atom_site_refinement_flags_posn
_atom_site_refinement_flags_adp
_atom_site_refinement_flags_occupancy
_atom_site_disorder_assembly
_atom_site_disorder_group
Cl1 Cl 0.25087(15) 0.64631(8) 0.47669(2) 0.0781(2) Uani 1 1 d . . . . .
N1 N 0.5071(4) 0.64379(15) 0.25866(5) 0.0455(3) Uani 1 1 d . . . . .
H1A H 0.367986 0.592919 0.263638 0.055 Uiso 1 1 calc R U . . .
H1B H 0.656517 0.597875 0.258337 0.055 Uiso 1 1 calc R U . . .
C1 C 0.4917(5) 0.5350(2) 0.46123(8) 0.0577(5) Uani 1 1 d . . . . .
C2 C 0.6084(6) 0.4687(3) 0.49947(9) 0.0726(7) Uani 1 1 d . . . . .
H2 H 0.556562 0.484009 0.531769 0.087 Uiso 1 1 calc R U . . .
C3 C 0.7999(7) 0.3806(3) 0.48944(10) 0.0791(8) Uani 1 1 d . . . . .
H3 H 0.878838 0.335896 0.514943 0.095 Uiso 1 1 calc R U . . .
C4 C 0.8756(7) 0.3584(3) 0.44179(11) 0.0791(8) Uani 1 1 d . . . . .
H4 H 1.006031 0.298469 0.435089 0.095 Uiso 1 1 calc R U . . .
C5 C 0.7602(7) 0.4238(2) 0.40389(9) 0.0657(6) Uani 1 1 d . . . . .
H5 H 0.814701 0.407856 0.371788 0.079 Uiso 1 1 calc R U . . .
C6 C 0.5610(4) 0.5145(2) 0.41268(7) 0.0520(5) Uani 1 1 d . . . . .
C7 C 0.4393(5) 0.5832(2) 0.36950(8) 0.0536(5) Uani 1 1 d . . . . .
H7A H 0.276854 0.625588 0.380212 0.064 Uiso 1 1 calc R U . . .
H7B H 0.388488 0.523330 0.344428 0.064 Uiso 1 1 calc R U . . .
C8 C 0.6331(4) 0.67853(19) 0.34719(8) 0.0482(4) Uani 1 1 d . . . . .
H8 H 0.801571 0.635363 0.339180 0.058 Uiso 1 1 calc R U . . .
C9 C 0.6992(7) 0.7835(2) 0.38317(10) 0.0725(8) Uani 1 1 d . . . . .
H9A H 0.537774 0.828993 0.390739 0.109 Uiso 1 1 calc R U . . .
H9B H 0.828796 0.838673 0.368568 0.109 Uiso 1 1 calc R U . . .
H9C H 0.772543 0.748764 0.412819 0.109 Uiso 1 1 calc R U . . .
C10 C 0.5225(5) 0.73528(18) 0.29989(7) 0.0513(4) Uani 1 1 d . . . . .
H10A H 0.343688 0.768258 0.306173 0.062 Uiso 1 1 calc R U . . .
H10B H 0.637030 0.804229 0.290098 0.062 Uiso 1 1 calc R U . . .
C11 C 0.4751(7) 0.7065(2) 0.21001(8) 0.0617(6) Uani 1 1 d . . . . .
H11A H 0.308515 0.753852 0.209868 0.074 Uiso 1 1 calc R U . . .
H11B H 0.622950 0.764405 0.205125 0.074 Uiso 1 1 calc R U . . .
C12 C 0.4709(9) 0.6163(3) 0.16940(9) 0.0834(9) Uani 1 1 d . . . . .
H12 H 0.346094 0.551976 0.171986 0.100 Uiso 1 1 calc R U . . .
C13 C 0.6141(16) 0.6160(5) 0.13213(14) 0.164(3) Uani 1 1 d . . . . .
H13A H 0.742434 0.678144 0.127578 0.197 Uiso 1 1 calc R U . . .
H13B H 0.593295 0.553693 0.108686 0.197 Uiso 1 1 calc R U . . .
Cl2 Cl 1.00802(10) 0.46501(5) 0.26117(2) 0.05634(16) Uani 1 1 d . . . . .

loop_
_atom_site_aniso_label
_atom_site_aniso_U_11
_atom_site_aniso_U_22
_atom_site_aniso_U_33
_atom_site_aniso_U_23
_atom_site_aniso_U_13
_atom_site_aniso_U_12
Cl1 0.0684(4) 0.0996(5) 0.0662(3) -0.0133(3) 0.0070(3) 0.0075(4)
N1 0.0421(7) 0.0490(8) 0.0456(7) 0.0029(6) -0.0009(8) 0.0017(8)
C1 0.0563(11) 0.0674(12) 0.0493(10) 0.0004(9) -0.0007(9) -0.0106(14)
C2 0.0784(16) 0.0921(19) 0.0473(11) 0.0118(12) -0.0032(11) -0.0135(15)
C3 0.089(2) 0.0833(18) 0.0654(15) 0.0266(13) -0.0086(14) -0.0005(16)
C4 0.094(2) 0.0639(15) 0.0793(17) 0.0122(13) -0.0027(15) 0.0126(15)
C5 0.0833(17) 0.0589(12) 0.0551(11) 0.0021(9) -0.0019(12) -0.0012(13)
C6 0.0555(12) 0.0546(11) 0.0461(10) 0.0017(8) -0.0038(8) -0.0087(9)
C7 0.0533(12) 0.0632(12) 0.0442(9) 0.0021(9) -0.0067(8) -0.0078(9)
C8 0.0490(10) 0.0465(10) 0.0490(10) -0.0003(8) -0.0047(8) -0.0008(8)
C9 0.094(2) 0.0590(13) 0.0647(14) -0.0058(11) -0.0182(14) -0.0115(13)
C10 0.0586(12) 0.0453(9) 0.0501(10) 0.0007(8) -0.0044(10) 0.0023(10)
C11 0.0812(16) 0.0540(11) 0.0500(11) 0.0084(8) -0.0047(12) 0.0028(13)
C12 0.128(3) 0.0700(15) 0.0527(12) 0.0039(11) -0.0024(16) -0.0040(19)
C13 0.300(8) 0.109(3) 0.083(2) -0.006(2) 0.082(4) -0.023(4)
Cl2 0.0448(2) 0.0520(3) 0.0723(3) -0.0053(2) 0.0016(2) 0.0019(2)

loop_
_atom_type_symbol
_atom_type_description
_atom_type_scat_dispersion_real
_atom_type_scat_dispersion_imag
_atom_type_scat_source
C C 0.0181 0.0091 'International Tables Vol C Tables 4.2.6.8 and 6.1.1.4'
H H 0.0000 0.0000 'International Tables Vol C Tables 4.2.6.8 and 6.1.1.4'
Cl Cl 0.3639 0.7018 'International Tables Vol C Tables 4.2.6.8 and 6.1.1.4'
N N 0.0311 0.0180 'International Tables Vol C Tables 4.2.6.8 and 6.1.1.4'

loop_
_geom_angle_atom_site_label_1
_geom_angle_atom_site_label_2
_geom_angle_atom_site_label_3
_geom_angle
_geom_angle_site_symmetry_1
_geom_angle_site_symmetry_3
_geom_angle_publ_flag
H1A N1 H1B 107.9 . . ?
C10 N1 H1A 109.2 . . ?
C10 N1 H1B 109.2 . . ?
C10 N1 C11 112.01(16) . . ?
C11 N1 H1A 109.2 . . ?
C11 N1 H1B 109.2 . . ?
C2 C1 Cl1 117.21(19) . . ?
C6 C1 Cl1 120.73(18) . . ?
C6 C1 C2 122.1(2) . . ?
C1 C2 H2 120.2 . . ?
C3 C2 C1 119.7(2) . . ?
C3 C2 H2 120.2 . . ?
C2 C3 H3 120.0 . . ?
C2 C3 C4 120.0(3) . . ?
C4 C3 H3 120.0 . . ?
C3 C4 H4 119.8 . . ?
C3 C4 C5 120.5(3) . . ?
C5 C4 H4 119.8 . . ?
C4 C5 H5 119.4 . . ?
C4 C5 C6 121.3(2) . . ?
C6 C5 H5 119.4 . . ?
C1 C6 C5 116.6(2) . . ?
C1 C6 C7 124.4(2) . . ?
C5 C6 C7 119.0(2) . . ?
C6 C7 H7A 109.1 . . ?
C6 C7 H7B 109.1 . . ?
C6 C7 C8 112.55(18) . . ?
H7A C7 H7B 107.8 . . ?
C8 C7 H7A 109.1 . . ?
C8 C7 H7B 109.1 . . ?
C7 C8 H8 107.9 . . ?
C9 C8 C7 112.0(2) . . ?
C9 C8 H8 107.9 . . ?
C10 C8 C7 112.09(18) . . ?
C10 C8 H8 107.9 . . ?
C10 C8 C9 108.86(18) . . ?
C8 C9 H9A 109.5 . . ?
C8 C9 H9B 109.5 . . ?
C8 C9 H9C 109.5 . . ?
H9A C9 H9B 109.5 . . ?
H9A C9 H9C 109.5 . . ?
H9B C9 H9C 109.5 . . ?
N1 C10 C8 112.92(16) . . ?
N1 C10 H10A 109.0 . . ?
N1 C10 H10B 109.0 . . ?
C8 C10 H10A 109.0 . . ?
C8 C10 H10B 109.0 . . ?
H10A C10 H10B 107.8 . . ?
N1 C11 H11A 109.3 . . ?
N1 C11 H11B 109.3 . . ?
H11A C11 H11B 107.9 . . ?
C12 C11 N1 111.78(19) . . ?
C12 C11 H11A 109.3 . . ?
C12 C11 H11B 109.3 . . ?
C11 C12 H12 116.2 . . ?
C13 C12 C11 127.5(4) . . ?
C13 C12 H12 116.2 . . ?
C12 C13 H13A 120.0 . . ?
C12 C13 H13B 120.0 . . ?
H13A C13 H13B 120.0 . . ?

loop_
_geom_bond_atom_site_label_1
_geom_bond_atom_site_label_2
_geom_bond_distance
_geom_bond_site_symmetry_2
_geom_bond_publ_flag
Cl1 C1 1.741(3) . ?
N1 H1A 0.8900 . ?
N1 H1B 0.8900 . ?
N1 C10 1.492(2) . ?
N1 C11 1.493(2) . ?
C1 C2 1.387(3) . ?
C1 C6 1.382(3) . ?
C2 H2 0.9300 . ?
C2 C3 1.367(4) . ?
C3 H3 0.9300 . ?
C3 C4 1.370(4) . ?
C4 H4 0.9300 . ?
C4 C5 1.372(4) . ?
C5 H5 0.9300 . ?
C5 C6 1.407(4) . ?
C6 C7 1.512(3) . ?
C7 H7A 0.9700 . ?
C7 H7B 0.9700 . ?
C7 C8 1.530(3) . ?
C8 H8 0.9800 . ?
C8 C9 1.528(3) . ?
C8 C10 1.525(3) . ?
C9 H9A 0.9600 . ?
C9 H9B 0.9600 . ?
C9 H9C 0.9600 . ?
C10 H10A 0.9700 . ?
C10 H10B 0.9700 . ?
C11 H11A 0.9700 . ?
C11 H11B 0.9700 . ?
C11 C12 1.469(4) . ?
C12 H12 0.9300 . ?
C12 C13 1.238(6) . ?
C13 H13A 0.9300 . ?
C13 H13B 0.9300 . ?

loop_
_geom_torsion_atom_site_label_1
_geom_torsion_atom_site_label_2
_geom_torsion_atom_site_label_3
_geom_torsion_atom_site_label_4
_geom_torsion
_geom_torsion_site_symmetry_1
_geom_torsion_site_symmetry_2
_geom_torsion_site_symmetry_3
_geom_torsion_site_symmetry_4
_geom_torsion_publ_flag
Cl1 C1 C2 C3 -179.6(2) . . . . ?
Cl1 C1 C6 C5 179.20(19) . . . . ?
Cl1 C1 C6 C7 -0.3(3) . . . . ?
N1 C11 C12 C13 -126.5(5) . . . . ?
C1 C2 C3 C4 0.0(5) . . . . ?
C1 C6 C7 C8 106.1(3) . . . . ?
C2 C1 C6 C5 -1.0(4) . . . . ?
C2 C1 C6 C7 179.5(2) . . . . ?
C2 C3 C4 C5 -0.1(5) . . . . ?
C3 C4 C5 C6 -0.4(5) . . . . ?
C4 C5 C6 C1 0.9(4) . . . . ?
C4 C5 C6 C7 -179.6(3) . . . . ?
C5 C6 C7 C8 -73.3(3) . . . . ?
C6 C1 C2 C3 0.6(4) . . . . ?
C6 C7 C8 C9 -64.6(3) . . . . ?
C6 C7 C8 C10 172.73(18) . . . . ?
C7 C8 C10 N1 -67.9(3) . . . . ?
C9 C8 C10 N1 167.7(2) . . . . ?
C10 N1 C11 C12 177.7(3) . . . . ?
C11 N1 C10 C8 -163.7(2) . . . . ?
